data_8107318
loop_
_publ_author_name
'Bai, Xiaofan'
'Zhang, Ziwen'
'Guo, Wei'
'Zhang, Yongkang'
'Zhang, Liqiang'
'Liu, Huihui'
'Wu, Haixia'
'Li, Yong'

_publ_section_title
;
 The crystal structure of
 2,6-di-tert-butyl-4-(4-(methylthio)benzylidene)cyclohexa-2,5-dien-1-one,
 C22H28OS
;
_journal_issue 6
_journal_name_full 'Zeitschrift f\"ur Kristallographie - New Crystal Structures'
_journal_page_first 1143
_journal_page_last 1145
_journal_paper_doi 10.1515/ncrs-2022-0442
_journal_volume 237
_journal_year 2022
_chemical_formula_moiety 'C22 H28 O S'
_chemical_formula_sum 'C22 H28 O S'
_chemical_formula_weight 340.50
_space_group_crystal_system monoclinic
_space_group_IT_number 14
_space_group_name_Hall '-P 2yn'
_space_group_name_H-M_alt 'P 1 21/n 1'
_atom_sites_solution_hydrogens geom
_atom_sites_solution_primary dual
_cell_angle_alpha 90
_cell_angle_beta 92.380(3)
_cell_angle_gamma 90
_cell_formula_units_Z 4
_cell_length_a 6.7729(3)
_cell_length_b 17.3973(6)
_cell_length_c 16.6277(6)
_cell_measurement_reflns_used 8522
_cell_measurement_temperature 89.9(3)
_cell_measurement_theta_max 29.2720
_cell_measurement_theta_min 1.7060
_cell_volume 1957.55(13)
_computing_cell_refinement 'CrysAlisPro 1.171.41.123a (Rigaku OD, 2022)'
_computing_data_collection 'CrysAlisPro 1.171.41.123a (Rigaku OD, 2022)'
_computing_data_reduction 'CrysAlisPro 1.171.41.123a (Rigaku OD, 2022)'
_computing_molecular_graphics 'Olex2 1.5 (Dolomanov et al., 2009)'
_computing_publication_material 'Olex2 1.5 (Dolomanov et al., 2009)'
_computing_structure_refinement 'SHELXL 2018/3 (Sheldrick, 2015)'
_computing_structure_solution 'SHELXT 2018/2 (Sheldrick, 2018)'
_diffrn_ambient_environment N~2~
_diffrn_ambient_temperature 89.9(3)
_diffrn_detector 'Hybrid Pixel Array Detector'
_diffrn_detector_area_resol_mean 10.0000
_diffrn_detector_type HyPix
_diffrn_measured_fraction_theta_full 1.000
_diffrn_measured_fraction_theta_max 0.806
_diffrn_measurement_details
;
List of Runs (angles in degrees, time in seconds):

  # Type    Start    End  Width  t~exp~   \w     \q     \k     \f   Frames
--------------------------------------------------------------------------
  1  \w    -41.00  68.00   0.50    0.27    --  -11.30  43.00 -48.00  218
  2  \w      5.00  32.00   0.50    0.27    --  -11.30 -99.00-180.00   54
  3  \w      7.00  32.00   0.50    0.27    --  -11.30 -99.00 -90.00   50
  4  \w     -9.00  34.00   0.50    0.27    --  -11.30 -99.00 -30.00   86
  5  \w    -10.00  20.00   0.50    0.27    --  -11.30 -99.00  30.00   60
  6  \w    -85.00 -12.00   0.50    0.27    --  -11.30 -43.00 160.00  146
;
_diffrn_measurement_device 'four-circle diffractometer'
_diffrn_measurement_device_type 'ROD, Synergy Custom DW system, HyPix'
_diffrn_measurement_method '\w scans'
_diffrn_orient_matrix_type 'CrysAlisPro convention (1999,Acta A55,543-557)'
_diffrn_orient_matrix_UB_11 -0.0998486000
_diffrn_orient_matrix_UB_12 -0.0121774000
_diffrn_orient_matrix_UB_13 -0.0040726000
_diffrn_orient_matrix_UB_21 0.0204673000
_diffrn_orient_matrix_UB_22 -0.0187481000
_diffrn_orient_matrix_UB_23 -0.0366252000
_diffrn_orient_matrix_UB_31 0.0244307000
_diffrn_orient_matrix_UB_32 -0.0340725000
_diffrn_orient_matrix_UB_33 0.0216008000
_diffrn_radiation_monochromator mirror
_diffrn_radiation_probe x-ray
_diffrn_radiation_type 'Mo K\a'
_diffrn_radiation_wavelength 0.71073
_diffrn_reflns_av_R_equivalents 0.0300
_diffrn_reflns_av_unetI/netI 0.0350
_diffrn_reflns_Laue_measured_fraction_full 1.000
_diffrn_reflns_Laue_measured_fraction_max 0.806
_diffrn_reflns_limit_h_max 7
_diffrn_reflns_limit_h_min -8
_diffrn_reflns_limit_k_max 22
_diffrn_reflns_limit_k_min -16
_diffrn_reflns_limit_l_max 20
_diffrn_reflns_limit_l_min -22
_diffrn_reflns_number 14307
_diffrn_reflns_point_group_measured_fraction_full 1.000
_diffrn_reflns_point_group_measured_fraction_max 0.806
_diffrn_reflns_theta_full 25.242
_diffrn_reflns_theta_max 29.262
_diffrn_reflns_theta_min 1.695
_diffrn_source 'Rotating-anode X-ray tube'
_diffrn_source_type 'Rigaku (Mo) X-ray Source'
_exptl_absorpt_coefficient_mu 0.171
_exptl_absorpt_correction_T_max 1.00000
_exptl_absorpt_correction_T_min 0.72424
_exptl_absorpt_correction_type multi-scan
_exptl_absorpt_process_details
;
CrysAlisPro 1.171.41.123a (Rigaku Oxford Diffraction, 2022)
Empirical absorption correction using spherical harmonics,
implemented in SCALE3 ABSPACK scaling algorithm.
;
_exptl_crystal_colour colourless
_exptl_crystal_colour_lustre .
_exptl_crystal_colour_modifier .
_exptl_crystal_colour_primary colourless
_exptl_crystal_density_diffrn 1.155
_exptl_crystal_description block
_exptl_crystal_F_000 736
_exptl_crystal_size_max 0.12
_exptl_crystal_size_mid 0.11
_exptl_crystal_size_min 0.11
_refine_diff_density_max 0.309
_refine_diff_density_min -0.306
_refine_diff_density_rms 0.045
_refine_ls_extinction_coef .
_refine_ls_extinction_method none
_refine_ls_goodness_of_fit_ref 1.030
_refine_ls_hydrogen_treatment constr
_refine_ls_matrix_type full
_refine_ls_number_parameters 224
_refine_ls_number_reflns 4301
_refine_ls_number_restraints 0
_refine_ls_restrained_S_all 1.030
_refine_ls_R_factor_all 0.0516
_refine_ls_R_factor_gt 0.0412
_refine_ls_shift/su_max 0.001
_refine_ls_shift/su_mean 0.000
_refine_ls_structure_factor_coef Fsqd
_refine_ls_weighting_details 'w=1/[\s^2^(Fo^2^)+(0.0393P)^2^+0.9085P] where P=(Fo^2^+2Fc^2^)/3'
_refine_ls_weighting_scheme calc
_refine_ls_wR_factor_gt 0.0957
_refine_ls_wR_factor_ref 0.1003
_reflns_Friedel_coverage 0.000
_reflns_Friedel_fraction_full .
_reflns_Friedel_fraction_max .
_reflns_number_gt 3558
_reflns_number_total 4301
_reflns_threshold_expression 'I > 2\s(I)'
_cod_data_source_file suppl_j_ncrs-2022-0442_suppl.cif
_cod_data_source_block DJLJ
_cod_database_code 8107318
_shelx_space_group_comment
;
The symmetry employed for this shelxl refinement is uniquely defined
by the following loop, which should always be used as a source of
symmetry information in preference to the above space-group names.
They are only intended as comments.
;
_shelx_estimated_absorpt_t_max 0.981
_shelx_estimated_absorpt_t_min 0.980
_olex2_refinement_description
;
1. Fixed Uiso
 At 1.2 times of:
  All C(H) groups
 At 1.5 times of:
  All C(H,H,H) groups
2.a Aromatic/amide H refined with riding coordinates:
 C4(H4), C5(H5), C7(H7), C9(H9), C10(H10), C11(H11), C12(H12)
2.b Idealised Me refined as rotating group:
 C14(H14A,H14B,H14C), C16(H16A,H16B,H16C), C17(H17A,H17B,H17C), C18(H18A,H18B,
 H18C), C20(H20A,H20B,H20C), C21(H21A,H21B,H21C), C22(H22A,H22B,H22C)
;
_olex2_submission_special_instructions 'No special instructions were received'
_oxdiff_exptl_absorpt_empirical_details
;
Empirical correction (ABSPACK) includes:
- Absorption correction using spherical harmonics
- Frame scaling
;
_oxdiff_exptl_absorpt_empirical_full_max 1.331
_oxdiff_exptl_absorpt_empirical_full_min 0.764
_publcif_funding_html
;
;

loop_
_space_group_symop_operation_xyz
'x, y, z'
'-x+1/2, y+1/2, -z+1/2'
'-x, -y, -z'
'x-1/2, -y-1/2, z-1/2'

loop_
_atom_site_label
_atom_site_type_symbol
_atom_site_fract_x
_atom_site_fract_y
_atom_site_fract_z
_atom_site_U_iso_or_equiv
_atom_site_adp_type
_atom_site_occupancy
_atom_site_site_symmetry_order
_atom_site_calc_flag
_atom_site_refinement_flags_posn
_atom_site_refinement_flags_adp
_atom_site_refinement_flags_occupancy
_atom_site_disorder_assembly
_atom_site_disorder_group
S1 S 0.00756(6) 0.65263(2) 0.64058(2) 0.02640(12) Uani 1 1 d . . . . .
O1 O 1.15916(17) 0.71746(6) 0.23651(7) 0.0277(3) Uani 1 1 d . . . . .
C1 C 1.0309(2) 0.68243(8) 0.27213(8) 0.0188(3) Uani 1 1 d . . . . .
C2 C 0.9601(2) 0.60623(8) 0.24299(8) 0.0184(3) Uani 1 1 d . . . . .
C3 C 0.9387(2) 0.71763(8) 0.34295(8) 0.0168(3) Uani 1 1 d . . . . .
C4 C 0.8152(2) 0.57147(8) 0.28237(8) 0.0199(3) Uani 1 1 d . . . . .
H4 H 0.772509 0.522082 0.264554 0.024 Uiso 1 1 calc R U . . .
C5 C 0.7880(2) 0.68036(8) 0.37669(8) 0.0181(3) Uani 1 1 d . . . . .
H5 H 0.723464 0.704559 0.419556 0.022 Uiso 1 1 calc R U . . .
C6 C 0.7208(2) 0.60531(8) 0.35044(8) 0.0185(3) Uani 1 1 d . . . . .
C7 C 0.5714(2) 0.56579(8) 0.38399(8) 0.0199(3) Uani 1 1 d . . . . .
H7 H 0.543471 0.516896 0.360749 0.024 Uiso 1 1 calc R U . . .
C8 C 0.4476(2) 0.58714(8) 0.45024(8) 0.0186(3) Uani 1 1 d . . . . .
C9 C 0.2497(2) 0.56358(8) 0.44567(9) 0.0200(3) Uani 1 1 d . . . . .
H9 H 0.204160 0.532010 0.402126 0.024 Uiso 1 1 calc R U . . .
C10 C 0.5122(2) 0.62896(8) 0.51841(8) 0.0196(3) Uani 1 1 d . . . . .
H10 H 0.647227 0.643473 0.524366 0.023 Uiso 1 1 calc R U . . .
C11 C 0.3836(2) 0.64959(8) 0.57724(8) 0.0198(3) Uani 1 1 d . . . . .
H11 H 0.430954 0.677793 0.623002 0.024 Uiso 1 1 calc R U . . .
C12 C 0.1193(2) 0.58535(8) 0.50327(9) 0.0199(3) Uani 1 1 d . . . . .
H12 H -0.015438 0.570418 0.497649 0.024 Uiso 1 1 calc R U . . .
C13 C 0.1839(2) 0.62901(8) 0.56949(9) 0.0196(3) Uani 1 1 d . . . . .
C14 C 0.0916(2) 0.74458(9) 0.67660(10) 0.0288(4) Uani 1 1 d . . . . .
H14A H 0.101660 0.779940 0.631077 0.043 Uiso 1 1 calc R U . . .
H14B H 0.221603 0.738947 0.704103 0.043 Uiso 1 1 calc R U . . .
H14C H -0.002480 0.765121 0.714324 0.043 Uiso 1 1 calc R U . . .
C15 C 1.0521(2) 0.57099(8) 0.16859(9) 0.0222(3) Uani 1 1 d . . . . .
C16 C 0.9608(3) 0.49260(9) 0.14774(10) 0.0314(4) Uani 1 1 d . . . . .
H16A H 0.983176 0.457429 0.193242 0.047 Uiso 1 1 calc R U . . .
H16B H 1.022333 0.471621 0.100157 0.047 Uiso 1 1 calc R U . . .
H16C H 0.818445 0.498591 0.136477 0.047 Uiso 1 1 calc R U . . .
C17 C 1.0151(3) 0.62373(9) 0.09509(9) 0.0314(4) Uani 1 1 d . . . . .
H17A H 0.872583 0.630748 0.085230 0.047 Uiso 1 1 calc R U . . .
H17B H 1.071769 0.600240 0.047698 0.047 Uiso 1 1 calc R U . . .
H17C H 1.077455 0.673771 0.105578 0.047 Uiso 1 1 calc R U . . .
C18 C 1.2742(3) 0.55909(10) 0.18434(11) 0.0319(4) Uani 1 1 d . . . . .
H18A H 1.336514 0.608385 0.198411 0.048 Uiso 1 1 calc R U . . .
H18B H 1.332147 0.538474 0.135811 0.048 Uiso 1 1 calc R U . . .
H18C H 1.296039 0.522789 0.228890 0.048 Uiso 1 1 calc R U . . .
C19 C 1.0153(2) 0.79546(8) 0.37396(8) 0.0207(3) Uani 1 1 d . . . . .
C20 C 0.9893(3) 0.85790(8) 0.30874(9) 0.0249(3) Uani 1 1 d . . . . .
H20A H 1.070696 0.845183 0.263214 0.037 Uiso 1 1 calc R U . . .
H20B H 1.030594 0.907734 0.331191 0.037 Uiso 1 1 calc R U . . .
H20C H 0.850160 0.860531 0.290301 0.037 Uiso 1 1 calc R U . . .
C21 C 1.2348(3) 0.78843(9) 0.40011(10) 0.0291(4) Uani 1 1 d . . . . .
H21A H 1.250867 0.748615 0.441559 0.044 Uiso 1 1 calc R U . . .
H21B H 1.282185 0.837730 0.421912 0.044 Uiso 1 1 calc R U . . .
H21C H 1.311282 0.774464 0.353547 0.044 Uiso 1 1 calc R U . . .
C22 C 0.9018(3) 0.82178(9) 0.44694(10) 0.0319(4) Uani 1 1 d . . . . .
H22A H 0.762170 0.829009 0.430952 0.048 Uiso 1 1 calc R U . . .
H22B H 0.957146 0.870448 0.467216 0.048 Uiso 1 1 calc R U . . .
H22C H 0.913665 0.782704 0.489323 0.048 Uiso 1 1 calc R U . . .

loop_
_atom_site_aniso_label
_atom_site_aniso_U_11
_atom_site_aniso_U_22
_atom_site_aniso_U_33
_atom_site_aniso_U_23
_atom_site_aniso_U_13
_atom_site_aniso_U_12
S1 0.0211(2) 0.0334(2) 0.0252(2) -0.00376(15) 0.00713(16) -0.00646(15)
O1 0.0274(6) 0.0235(5) 0.0332(6) -0.0046(4) 0.0138(5) -0.0053(4)
C1 0.0180(8) 0.0184(7) 0.0201(7) 0.0003(5) 0.0006(6) 0.0022(5)
C2 0.0210(8) 0.0163(7) 0.0177(7) 0.0003(5) -0.0001(6) 0.0025(5)
C3 0.0183(7) 0.0168(6) 0.0152(7) 0.0007(5) -0.0017(5) 0.0019(5)
C4 0.0232(8) 0.0170(7) 0.0194(7) -0.0016(5) -0.0004(6) -0.0006(5)
C5 0.0206(8) 0.0185(7) 0.0152(7) 0.0008(5) 0.0013(6) 0.0022(5)
C6 0.0195(8) 0.0190(7) 0.0170(7) 0.0019(5) -0.0001(6) 0.0006(5)
C7 0.0202(8) 0.0186(7) 0.0207(7) 0.0006(5) -0.0012(6) -0.0013(5)
C8 0.0191(8) 0.0168(7) 0.0201(7) 0.0047(5) 0.0014(6) -0.0003(5)
C9 0.0223(8) 0.0168(7) 0.0208(7) 0.0013(5) -0.0009(6) -0.0023(5)
C10 0.0163(8) 0.0226(7) 0.0198(7) 0.0045(5) 0.0001(6) -0.0032(5)
C11 0.0197(8) 0.0234(7) 0.0163(7) 0.0017(5) -0.0002(6) -0.0030(6)
C12 0.0170(8) 0.0183(7) 0.0242(8) 0.0031(5) -0.0003(6) -0.0026(5)
C13 0.0191(8) 0.0207(7) 0.0190(7) 0.0048(5) 0.0022(6) -0.0004(5)
C14 0.0234(9) 0.0337(9) 0.0296(9) -0.0083(6) 0.0037(7) 0.0001(6)
C15 0.0273(9) 0.0194(7) 0.0204(7) -0.0022(5) 0.0062(6) 0.0006(6)
C16 0.0423(11) 0.0269(8) 0.0257(8) -0.0093(6) 0.0095(7) -0.0047(7)
C17 0.0425(11) 0.0319(9) 0.0204(8) 0.0005(6) 0.0105(7) 0.0059(7)
C18 0.0298(10) 0.0303(9) 0.0362(9) -0.0084(7) 0.0082(7) 0.0073(7)
C19 0.0270(8) 0.0170(7) 0.0183(7) -0.0012(5) 0.0020(6) -0.0026(6)
C20 0.0337(10) 0.0166(7) 0.0245(8) 0.0000(5) 0.0026(7) -0.0014(6)
C21 0.0332(10) 0.0256(8) 0.0279(8) 0.0002(6) -0.0058(7) -0.0080(7)
C22 0.0476(11) 0.0232(8) 0.0257(8) -0.0084(6) 0.0102(8) -0.0091(7)

loop_
_atom_type_symbol
_atom_type_description
_atom_type_scat_dispersion_real
_atom_type_scat_dispersion_imag
_atom_type_scat_source
C C 0.0033 0.0016 'International Tables Vol C Tables 4.2.6.8 and 6.1.1.4'
H H 0.0000 0.0000 'International Tables Vol C Tables 4.2.6.8 and 6.1.1.4'
O O 0.0106 0.0060 'International Tables Vol C Tables 4.2.6.8 and 6.1.1.4'
S S 0.1246 0.1234 'International Tables Vol C Tables 4.2.6.8 and 6.1.1.4'

loop_
_geom_angle_atom_site_label_1
_geom_angle_atom_site_label_2
_geom_angle_atom_site_label_3
_geom_angle
_geom_angle_site_symmetry_1
_geom_angle_site_symmetry_3
C13 S1 C14 102.55(7) . .
O1 C1 C2 120.63(13) . .
O1 C1 C3 120.27(13) . .
C2 C1 C3 119.05(12) . .
C1 C2 C15 118.89(12) . .
C4 C2 C1 118.35(13) . .
C4 C2 C15 122.76(13) . .
C1 C3 C19 118.90(12) . .
C5 C3 C1 118.71(12) . .
C5 C3 C19 122.38(13) . .
C2 C4 H4 118.2 . .
C2 C4 C6 123.52(13) . .
C6 C4 H4 118.2 . .
C3 C5 H5 118.6 . .
C3 C5 C6 122.86(13) . .
C6 C5 H5 118.6 . .
C5 C6 C4 117.39(13) . .
C7 C6 C4 118.33(13) . .
C7 C6 C5 124.25(13) . .
C6 C7 H7 115.1 . .
C6 C7 C8 129.82(13) . .
C8 C7 H7 115.1 . .
C9 C8 C7 117.57(13) . .
C9 C8 C10 117.47(13) . .
C10 C8 C7 124.95(13) . .
C8 C9 H9 119.3 . .
C12 C9 C8 121.31(13) . .
C12 C9 H9 119.3 . .
C8 C10 H10 119.3 . .
C11 C10 C8 121.47(14) . .
C11 C10 H10 119.3 . .
C10 C11 H11 119.9 . .
C10 C11 C13 120.18(13) . .
C13 C11 H11 119.9 . .
C9 C12 H12 119.7 . .
C9 C12 C13 120.57(14) . .
C13 C12 H12 119.7 . .
C11 C13 S1 123.88(11) . .
C12 C13 S1 117.24(11) . .
C12 C13 C11 118.85(13) . .
S1 C14 H14A 109.5 . .
S1 C14 H14B 109.5 . .
S1 C14 H14C 109.5 . .
H14A C14 H14B 109.5 . .
H14A C14 H14C 109.5 . .
H14B C14 H14C 109.5 . .
C2 C15 C17 110.08(12) . .
C16 C15 C2 111.37(12) . .
C16 C15 C17 107.47(13) . .
C18 C15 C2 110.18(12) . .
C18 C15 C16 107.64(13) . .
C18 C15 C17 110.03(14) . .
C15 C16 H16A 109.5 . .
C15 C16 H16B 109.5 . .
C15 C16 H16C 109.5 . .
H16A C16 H16B 109.5 . .
H16A C16 H16C 109.5 . .
H16B C16 H16C 109.5 . .
C15 C17 H17A 109.5 . .
C15 C17 H17B 109.5 . .
C15 C17 H17C 109.5 . .
H17A C17 H17B 109.5 . .
H17A C17 H17C 109.5 . .
H17B C17 H17C 109.5 . .
C15 C18 H18A 109.5 . .
C15 C18 H18B 109.5 . .
C15 C18 H18C 109.5 . .
H18A C18 H18B 109.5 . .
H18A C18 H18C 109.5 . .
H18B C18 H18C 109.5 . .
C3 C19 C20 111.06(11) . .
C3 C19 C21 109.56(12) . .
C3 C19 C22 110.91(12) . .
C21 C19 C20 109.65(12) . .
C22 C19 C20 107.49(12) . .
C22 C19 C21 108.10(13) . .
C19 C20 H20A 109.5 . .
C19 C20 H20B 109.5 . .
C19 C20 H20C 109.5 . .
H20A C20 H20B 109.5 . .
H20A C20 H20C 109.5 . .
H20B C20 H20C 109.5 . .
C19 C21 H21A 109.5 . .
C19 C21 H21B 109.5 . .
C19 C21 H21C 109.5 . .
H21A C21 H21B 109.5 . .
H21A C21 H21C 109.5 . .
H21B C21 H21C 109.5 . .
C19 C22 H22A 109.5 . .
C19 C22 H22B 109.5 . .
C19 C22 H22C 109.5 . .
H22A C22 H22B 109.5 . .
H22A C22 H22C 109.5 . .
H22B C22 H22C 109.5 . .

loop_
_geom_bond_atom_site_label_1
_geom_bond_atom_site_label_2
_geom_bond_distance
_geom_bond_site_symmetry_2
S1 C13 1.7635(15) .
S1 C14 1.7927(16) .
O1 C1 1.2326(18) .
C1 C2 1.4843(19) .
C1 C3 1.4874(19) .
C2 C4 1.346(2) .
C2 C15 1.5358(19) .
C3 C5 1.351(2) .
C3 C19 1.5316(19) .
C4 H4 0.9500 .
C4 C6 1.448(2) .
C5 H5 0.9500 .
C5 C6 1.4443(19) .
C6 C7 1.362(2) .
C7 H7 0.9500 .
C7 C8 1.460(2) .
C8 C9 1.401(2) .
C8 C10 1.402(2) .
C9 H9 0.9500 .
C9 C12 1.382(2) .
C10 H10 0.9500 .
C10 C11 1.384(2) .
C11 H11 0.9500 .
C11 C13 1.400(2) .
C12 H12 0.9500 .
C12 C13 1.393(2) .
C14 H14A 0.9800 .
C14 H14B 0.9800 .
C14 H14C 0.9800 .
C15 C16 1.531(2) .
C15 C17 1.540(2) .
C15 C18 1.530(2) .
C16 H16A 0.9800 .
C16 H16B 0.9800 .
C16 H16C 0.9800 .
C17 H17A 0.9800 .
C17 H17B 0.9800 .
C17 H17C 0.9800 .
C18 H18A 0.9800 .
C18 H18B 0.9800 .
C18 H18C 0.9800 .
C19 C20 1.5399(19) .
C19 C21 1.536(2) .
C19 C22 1.533(2) .
C20 H20A 0.9800 .
C20 H20B 0.9800 .
C20 H20C 0.9800 .
C21 H21A 0.9800 .
C21 H21B 0.9800 .
C21 H21C 0.9800 .
C22 H22A 0.9800 .
C22 H22B 0.9800 .
C22 H22C 0.9800 .

loop_
_geom_torsion_atom_site_label_1
_geom_torsion_atom_site_label_2
_geom_torsion_atom_site_label_3
_geom_torsion_atom_site_label_4
_geom_torsion
_geom_torsion_site_symmetry_1
_geom_torsion_site_symmetry_2
_geom_torsion_site_symmetry_3
_geom_torsion_site_symmetry_4
O1 C1 C2 C4 -177.81(14) . . . .
O1 C1 C2 C15 1.2(2) . . . .
O1 C1 C3 C5 174.89(13) . . . .
O1 C1 C3 C19 -3.9(2) . . . .
C1 C2 C4 C6 1.7(2) . . . .
C1 C2 C15 C16 179.95(13) . . . .
C1 C2 C15 C17 -60.96(18) . . . .
C1 C2 C15 C18 60.57(16) . . . .
C1 C3 C5 C6 4.2(2) . . . .
C1 C3 C19 C20 60.57(17) . . . .
C1 C3 C19 C21 -60.71(16) . . . .
C1 C3 C19 C22 -179.96(13) . . . .
C2 C1 C3 C5 -2.47(19) . . . .
C2 C1 C3 C19 178.70(12) . . . .
C2 C4 C6 C5 -0.1(2) . . . .
C2 C4 C6 C7 177.97(14) . . . .
C3 C1 C2 C4 -0.5(2) . . . .
C3 C1 C2 C15 178.51(12) . . . .
C3 C5 C6 C4 -3.1(2) . . . .
C3 C5 C6 C7 178.98(14) . . . .
C4 C2 C15 C16 -1.1(2) . . . .
C4 C2 C15 C17 117.96(16) . . . .
C4 C2 C15 C18 -120.52(16) . . . .
C4 C6 C7 C8 -177.63(14) . . . .
C5 C3 C19 C20 -118.22(15) . . . .
C5 C3 C19 C21 120.50(15) . . . .
C5 C3 C19 C22 1.25(19) . . . .
C5 C6 C7 C8 0.3(2) . . . .
C6 C7 C8 C9 144.57(15) . . . .
C6 C7 C8 C10 -35.9(2) . . . .
C7 C8 C9 C12 -175.95(13) . . . .
C7 C8 C10 C11 177.40(13) . . . .
C8 C9 C12 C13 -2.6(2) . . . .
C8 C10 C11 C13 -0.2(2) . . . .
C9 C8 C10 C11 -3.1(2) . . . .
C9 C12 C13 S1 -178.98(11) . . . .
C9 C12 C13 C11 -0.8(2) . . . .
C10 C8 C9 C12 4.5(2) . . . .
C10 C11 C13 S1 -179.76(11) . . . .
C10 C11 C13 C12 2.2(2) . . . .
C14 S1 C13 C11 33.93(14) . . . .
C14 S1 C13 C12 -148.01(12) . . . .
C15 C2 C4 C6 -177.22(13) . . . .
C19 C3 C5 C6 -176.97(13) . . . .
